data_1566080
loop_
_publ_author_name
'Shaw, Bikash Kumar'
'Bennett, Thomas Douglas'
'Castillo Blas, Celia'
'Thorne, Michael Francis'
'G\'omez, Mar\'ia Laura R\'ios'
'Forrest, Thomas'
'Keen, David A.'
'Diaz-Lopez, Maria'
'Chater, Philip A.'
'McHugh, Lauren Nicole'

_publ_section_title
;
 Principles of Melting in Hybrid Organic-Inorganic Perovskite and
 Polymorphic ABX3 Structures
;
_journal_name_full 'Chemical Science'
_journal_paper_doi 10.1039/D1SC07080K
_journal_year 2022
_chemical_formula_moiety '(C20 H44 N1), (Fe1 C6 N9)'
_chemical_formula_sum 'C26 H44 Fe N10'
_chemical_formula_weight 552.56
_chemical_name_common
;
Tetrapentylammonium cobalt(II) dicyanamide
;
_chemical_name_systematic '[TPnA][Fe(Dca)3]'
_space_group_crystal_system orthorhombic
_space_group_IT_number 52
_space_group_name_Hall '-P 2a 2bc'
_space_group_name_H-M_alt 'P n n a'
_symmetry_cell_setting orthorhombic
_symmetry_space_group_name_H-M 'P n n a'
_atom_sites_solution_hydrogens geom
_audit_creation_method SHELXL-2018/3
_audit_update_record
;
2020-08-31 deposited with the CCDC.	2022-01-18 downloaded from the CCDC.
;
_cell_angle_alpha 90
_cell_angle_beta 90
_cell_angle_gamma 90
_cell_formula_units_Z 4
_cell_length_a 13.1007(6)
_cell_length_b 11.6128(5)
_cell_length_c 20.0929(8)
_cell_measurement_reflns_used 2464
_cell_measurement_temperature 293(2)
_cell_measurement_theta_max 64.1490
_cell_measurement_theta_min 4.0250
_cell_volume 3056.8(2)
_computing_cell_refinement
;
CrysAlisPro, Agilent Technologies,
Version 1.171.37.34i (release 04-08-2014 CrysAlis171 .NET)
(compiled Aug  4 2014,14:34:23)
;
_computing_data_collection
;
CrysAlisPro, Agilent Technologies,
Version 1.171.37.34i (release 04-08-2014 CrysAlis171 .NET)
(compiled Aug  4 2014,14:34:23)
;
_computing_data_reduction
;
CrysAlisPro, Agilent Technologies,
Version 1.171.37.34i (release 04-08-2014 CrysAlis171 .NET)
(compiled Aug  4 2014,14:34:23)
;
_computing_structure_refinement 'SHELXL-2018/3 (Sheldrick, 2018)'
_computing_structure_solution 'SUPERFLIP (Palatinus & Chapuis, 2007)'
_diffrn_ambient_temperature 293(2)
_diffrn_detector 'CCD plate'
_diffrn_detector_area_resol_mean 16.1183
_diffrn_detector_type Eos
_diffrn_measured_fraction_theta_full 0.9351
_diffrn_measured_fraction_theta_max 0.9921
_diffrn_measurement_details
;
#__ type_ start__ end____ width___ exp.time_
  1 omega  -53.00   17.00   1.0000   65.9600
omega____ theta____ kappa____ phi______ frames
    -      -51.2500   30.0000  -90.0000 70

#__ type_ start__ end____ width___ exp.time_
  2 omega  -18.00   12.00   1.0000   16.4900
omega____ theta____ kappa____ phi______ frames
    -        0.0000  -99.0000 -180.0000 30

#__ type_ start__ end____ width___ exp.time_
  3 omega   33.00   80.00   1.0000   16.4900
omega____ theta____ kappa____ phi______ frames
    -        0.0000 -178.0000  -30.0000 47

#__ type_ start__ end____ width___ exp.time_
  4 omega   67.00  122.00   1.0000   65.9600
omega____ theta____ kappa____ phi______ frames
    -       51.2500  153.0000 -142.0000 55

#__ type_ start__ end____ width___ exp.time_
  5 omega  121.00  147.00   1.0000   65.9600
omega____ theta____ kappa____ phi______ frames
    -      102.5000  104.0000 -120.0000 26

#__ type_ start__ end____ width___ exp.time_
  6 omega  108.00  134.00   1.0000   65.9600
omega____ theta____ kappa____ phi______ frames
    -      102.5000   43.0000  -90.0000 26

#__ type_ start__ end____ width___ exp.time_
  7 omega  146.00  172.00   1.0000   65.9600
omega____ theta____ kappa____ phi______ frames
    -      102.5000   43.0000  -90.0000 26

#__ type_ start__ end____ width___ exp.time_
  8 omega  119.00  145.00   1.0000   65.9600
omega____ theta____ kappa____ phi______ frames
    -      102.5000   43.0000    0.0000 26

#__ type_ start__ end____ width___ exp.time_
  9 omega   64.00  101.00   1.0000   65.9600
omega____ theta____ kappa____ phi______ frames
    -      102.5000   43.0000    0.0000 37

#__ type_ start__ end____ width___ exp.time_
 10 omega   37.00   73.00   1.0000   65.9600
omega____ theta____ kappa____ phi______ frames
    -      102.5000  -43.0000   30.0000 36

#__ type_ start__ end____ width___ exp.time_
 11 omega   41.00   89.00   1.0000   65.9600
omega____ theta____ kappa____ phi______ frames
    -      102.5000  -54.0000    0.0000 48

#__ type_ start__ end____ width___ exp.time_
 12 omega   42.00   67.00   1.0000   65.9600
omega____ theta____ kappa____ phi______ frames
    -      102.5000 -104.0000   90.0000 25

#__ type_ start__ end____ width___ exp.time_
 13 omega   77.00  106.00   1.0000   65.9600
omega____ theta____ kappa____ phi______ frames
    -      102.5000 -153.0000  176.0000 29

#__ type_ start__ end____ width___ exp.time_
 14 omega   24.00   50.00   1.0000   65.9600
omega____ theta____ kappa____ phi______ frames
    -      102.5000 -153.0000  176.0000 26

#__ type_ start__ end____ width___ exp.time_
 15 omega   20.00   70.00   1.0000   65.9600
omega____ theta____ kappa____ phi______ frames
    -      102.5000 -104.0000   30.0000 50

#__ type_ start__ end____ width___ exp.time_
 16 omega   25.00   59.00   1.0000   65.9600
omega____ theta____ kappa____ phi______ frames
    -      102.5000  -32.0000  -30.0000 34

#__ type_ start__ end____ width___ exp.time_
 17 omega   33.00   88.00   1.0000   65.9600
omega____ theta____ kappa____ phi______ frames
    -      102.5000  -54.0000  -90.0000 55

#__ type_ start__ end____ width___ exp.time_
 18 omega   25.00   66.00   1.0000   65.9600
omega____ theta____ kappa____ phi______ frames
    -      102.5000  -32.0000 -150.0000 41

#__ type_ start__ end____ width___ exp.time_
 19 omega   22.00   68.00   1.0000   65.9600
omega____ theta____ kappa____ phi______ frames
    -      102.5000  -32.0000  150.0000 46

#__ type_ start__ end____ width___ exp.time_
 20 omega   43.00   71.00   1.0000   16.4900
omega____ theta____ kappa____ phi______ frames
    -        0.0000  178.0000  150.0000 28

#__ type_ start__ end____ width___ exp.time_
 21 omega -132.00  -25.00   1.0000   65.9600
omega____ theta____ kappa____ phi______ frames
    -      -51.2500  -77.0000  150.0000 107

;
_diffrn_measurement_device_type 'Xcalibur, Eos, Gemini ultra'
_diffrn_measurement_method '\w scans'
_diffrn_orient_matrix_UB_11 0.1112732000
_diffrn_orient_matrix_UB_12 -0.0425234000
_diffrn_orient_matrix_UB_13 -0.0035041000
_diffrn_orient_matrix_UB_21 0.0354363000
_diffrn_orient_matrix_UB_22 0.1086637000
_diffrn_orient_matrix_UB_23 0.0374462000
_diffrn_orient_matrix_UB_31 -0.0139700000
_diffrn_orient_matrix_UB_32 -0.0630051000
_diffrn_orient_matrix_UB_33 0.0668334000
_diffrn_radiation_monochromator mirror
_diffrn_radiation_probe x-ray
_diffrn_radiation_type CuK\a
_diffrn_radiation_wavelength 1.54184
_diffrn_reflns_av_R_equivalents 0.0249
_diffrn_reflns_av_sigmaI/netI 0.0363
_diffrn_reflns_limit_h_max 14
_diffrn_reflns_limit_h_min -15
_diffrn_reflns_limit_k_max 13
_diffrn_reflns_limit_k_min -13
_diffrn_reflns_limit_l_max 23
_diffrn_reflns_limit_l_min -14
_diffrn_reflns_number 6312
_diffrn_reflns_theta_full 66.9682
_diffrn_reflns_theta_max 64.3769
_diffrn_reflns_theta_min 2.1989
_diffrn_source 'sealed X-ray tube'
_diffrn_source_type 'Enhance Ultra (Cu) X-ray Source'
_exptl_absorpt_coefficient_mu 4.200
_exptl_absorpt_correction_T_max 1.00000
_exptl_absorpt_correction_T_min 0.85332
_exptl_absorpt_correction_type multi-scan
_exptl_absorpt_process_details
;
CrysAlisPro, Agilent Technologies,
Version 1.171.37.34i (release 04-08-2014 CrysAlis171 .NET)
(compiled Aug  4 2014,14:34:23)
Empirical absorption correction using spherical harmonics,
 implemented in SCALE3 ABSPACK scaling algorithm.
;
_exptl_crystal_colour colorless
_exptl_crystal_density_diffrn 1.201
_exptl_crystal_description tetrahedral
_exptl_crystal_F_000 1184.7
_exptl_crystal_size_max 0.11
_exptl_crystal_size_mid 0.08
_exptl_crystal_size_min 0.05
_refine_diff_density_max 0.260
_refine_diff_density_min -0.235
_refine_diff_density_rms 0.040
_refine_ls_extinction_method none
_refine_ls_goodness_of_fit_ref 1.056
_refine_ls_hydrogen_treatment constr
_refine_ls_matrix_type full
_refine_ls_number_parameters 207
_refine_ls_number_reflns 2546
_refine_ls_number_restraints 6
_refine_ls_restrained_S_all 1.057
_refine_ls_R_factor_all 0.0525
_refine_ls_R_factor_gt 0.0413
_refine_ls_shift/su_max 0.000
_refine_ls_shift/su_mean 0.000
_refine_ls_structure_factor_coef Fsqd
_refine_ls_weighting_details 'w=1/[\s^2^(Fo^2^)+(0.0609P)^2^+0.7873P] where P=(Fo^2^+2Fc^2^)/3'
_refine_ls_weighting_scheme calc
_refine_ls_wR_factor_gt 0.1090
_refine_ls_wR_factor_ref 0.1174
_reflns_Friedel_coverage 0.000
_reflns_number_gt 2066
_reflns_number_total 2546
_reflns_threshold_expression 'I > 2\s(I)'
_cod_data_source_file d1sc07080k2.cif
_cod_data_source_block shelx
_cod_original_cell_volume 3056.9(2)
_cod_original_formula_sum 'C26 H44 Fe1 N10'
_cod_database_code 1566080
_shelx_shelxl_version_number 2018/3
_shelx_space_group_comment
;
The symmetry employed for this shelxl refinement is uniquely defined
by the following loop, which should always be used as a source of
symmetry information in preference to the above space-group names.
They are only intended as comments.
;
_reflns_odcompleteness_completeness 93.51
_reflns_odcompleteness_theta 66.97
_reflns_odcompleteness_iscentric 1

loop_
_space_group_symop_operation_xyz
'x, y, z'
'-x+1/2, -y, z'
'x, -y+1/2, -z+1/2'
'-x+1/2, y+1/2, -z+1/2'
'-x, -y, -z'
'x-1/2, y, -z'
'-x, y-1/2, z-1/2'
'x-1/2, -y-1/2, z-1/2'

loop_
_atom_site_label
_atom_site_type_symbol
_atom_site_fract_x
_atom_site_fract_y
_atom_site_fract_z
_atom_site_U_iso_or_equiv
_atom_site_adp_type
_atom_site_occupancy
_atom_site_site_symmetry_order
_atom_site_calc_flag
_atom_site_refinement_flags_posn
_atom_site_refinement_flags_adp
_atom_site_refinement_flags_occupancy
_atom_site_disorder_assembly
_atom_site_disorder_group
Fe1 Fe 0.250000 0.500000 0.09708(2) 0.04651(18) Uani 1 2 d S T P . .
N3 N 0.19228(17) 0.3847(2) 0.17230(11) 0.0682(6) Uani 1 1 d . . . . .
N2 N 0.17196(17) 0.39992(19) 0.02209(11) 0.0677(6) Uani 1 1 d . . . . .
C1 C -0.0333(2) 0.3647(2) -0.07559(13) 0.0614(6) Uani 1 1 d . . . . .
N1' N 0.0622(15) 0.335(4) -0.0696(14) 0.089(6) Uani 0.55(7) 1 d . . P . .
N1 N 0.0441(19) 0.3084(10) -0.0465(19) 0.069(6) Uani 0.45(7) 1 d . . P . .
N4 N -0.11133(17) 0.39416(19) -0.09345(10) 0.0629(6) Uani 1 1 d . . . . .
C2 C 0.1138(2) 0.3687(2) -0.01546(14) 0.0647(7) Uani 1 1 d . . . . .
C3 C 0.16404(18) 0.3192(2) 0.20972(12) 0.0580(6) Uani 1 1 d . . . . .
N5 N 0.1193(3) 0.250000 0.250000 0.1132(16) Uani 1 2 d S T P . .
N6 N 0.250000 0.000000 0.06720(17) 0.0644(8) Uani 0.414(9) 2 d S T P A 1
C4 C 0.3993(4) 0.3510(4) -0.1548(2) 0.1341(17) Uani 0.414(9) 1 d . . P A 1
H4A H 0.454439 0.359214 -0.185905 0.201 Uiso 0.414(9) 1 calc R U P A 1
H4B H 0.335785 0.347361 -0.178467 0.201 Uiso 0.414(9) 1 calc R U P A 1
H4C H 0.398621 0.415775 -0.125125 0.201 Uiso 0.414(9) 1 calc R U P A 1
C5 C 0.4138(3) 0.2414(4) -0.1151(2) 0.1125(13) Uani 0.414(9) 1 d . . P A 1
H5A H 0.415983 0.176412 -0.145387 0.135 Uiso 0.414(9) 1 calc R U P A 1
H5B H 0.478815 0.244820 -0.092049 0.135 Uiso 0.414(9) 1 calc R U P A 1
C6 C 0.3326(3) 0.2226(3) -0.06635(16) 0.0855(9) Uani 0.414(9) 1 d . . P A 1
H6A H 0.268087 0.217858 -0.089899 0.103 Uiso 0.414(9) 1 calc R U P A 1
H6B H 0.329319 0.289216 -0.037316 0.103 Uiso 0.414(9) 1 calc R U P A 1
C7 C 0.3440(3) 0.1151(3) -0.02328(17) 0.0926(10) Uani 0.414(9) 1 d . . P A 1
H7A H 0.345063 0.047031 -0.051271 0.111 Uiso 0.414(9) 1 calc R U P A 1
H7B H 0.407848 0.118371 0.001122 0.111 Uiso 0.414(9) 1 calc R U P A 1
C8 C 0.2560(2) 0.1082(2) 0.02471(15) 0.0721(8) Uani 0.414(9) 1 d . . P A 1
H8A H 0.193079 0.114589 -0.000479 0.086 Uiso 0.414(9) 1 calc R U P A 1
H8B H 0.259507 0.174196 0.054193 0.086 Uiso 0.414(9) 1 calc R U P A 1
C9 C 0.1549(2) 0.0133(2) 0.11001(15) 0.0714(8) Uani 0.414(9) 1 d . . P A 1
H9A H 0.158565 0.087025 0.132541 0.086 Uiso 0.414(9) 1 calc R U P A 1
H9B H 0.095953 0.015418 0.080838 0.086 Uiso 0.414(9) 1 calc R U P A 1
C10 C 0.1373(3) -0.0792(3) 0.16186(18) 0.0916(10) Uani 0.414(9) 1 d D . P A 1
H10A H 0.178727 -0.067237 0.201279 0.110 Uiso 0.414(9) 1 calc R U P A 1
H10B H 0.149545 -0.155809 0.144285 0.110 Uiso 0.414(9) 1 calc R U P A 1
C11 C 0.0187(8) -0.0566(10) 0.1759(6) 0.083(3) Uani 0.414(9) 1 d D . P A 1
H11A H 0.008298 0.022504 0.189837 0.099 Uiso 0.414(9) 1 calc R U P A 1
H11B H -0.020643 -0.069912 0.135770 0.099 Uiso 0.414(9) 1 calc R U P A 1
C12 C -0.0149(7) -0.1365(8) 0.2292(5) 0.100(4) Uani 0.414(9) 1 d D . P A 1
H12A H 0.027497 -0.124798 0.268200 0.120 Uiso 0.414(9) 1 calc R U P A 1
H12B H -0.004873 -0.215138 0.214253 0.120 Uiso 0.414(9) 1 calc R U P A 1
C13 C -0.1272(11) -0.1205(13) 0.2489(9) 0.116(5) Uani 0.414(9) 1 d D . P A 1
H13A H -0.144551 -0.174232 0.283369 0.175 Uiso 0.414(9) 1 calc R U P A 1
H13B H -0.137495 -0.043373 0.264764 0.175 Uiso 0.414(9) 1 calc R U P A 1
H13C H -0.169879 -0.133753 0.210793 0.175 Uiso 0.414(9) 1 calc R U P A 1
N6' N 0.250000 0.000000 0.06720(17) 0.0644(8) Uani 0.586(9) 2 d S T P A 2
C4' C 0.3993(4) 0.3510(4) -0.1548(2) 0.1341(17) Uani 0.586(9) 1 d . . P A 2
H4D H 0.454439 0.359214 -0.185905 0.201 Uiso 0.586(9) 1 calc R U P A 2
H4E H 0.335785 0.347361 -0.178467 0.201 Uiso 0.586(9) 1 calc R U P A 2
H4F H 0.398621 0.415775 -0.125125 0.201 Uiso 0.586(9) 1 calc R U P A 2
C5' C 0.4138(3) 0.2414(4) -0.1151(2) 0.1125(13) Uani 0.586(9) 1 d . . P A 2
H5C H 0.415983 0.176412 -0.145387 0.135 Uiso 0.586(9) 1 calc R U P A 2
H5D H 0.478815 0.244820 -0.092049 0.135 Uiso 0.586(9) 1 calc R U P A 2
C6' C 0.3326(3) 0.2226(3) -0.06635(16) 0.0855(9) Uani 0.586(9) 1 d . . P A 2
H6C H 0.268087 0.217858 -0.089899 0.103 Uiso 0.586(9) 1 calc R U P A 2
H6D H 0.329319 0.289216 -0.037316 0.103 Uiso 0.586(9) 1 calc R U P A 2
C7' C 0.3440(3) 0.1151(3) -0.02328(17) 0.0926(10) Uani 0.586(9) 1 d . . P A 2
H7C H 0.345063 0.047031 -0.051271 0.111 Uiso 0.586(9) 1 calc R U P A 2
H7D H 0.407848 0.118371 0.001122 0.111 Uiso 0.586(9) 1 calc R U P A 2
C8' C 0.2560(2) 0.1082(2) 0.02471(15) 0.0721(8) Uani 0.586(9) 1 d . . P A 2
H8C H 0.193079 0.114589 -0.000479 0.086 Uiso 0.586(9) 1 calc R U P A 2
H8D H 0.259507 0.174196 0.054193 0.086 Uiso 0.586(9) 1 calc R U P A 2
C9' C 0.1549(2) 0.0133(2) 0.11001(15) 0.0714(8) Uani 0.586(9) 1 d . . P A 2
H9C H 0.158565 0.087025 0.132541 0.086 Uiso 0.586(9) 1 calc R U P A 2
H9D H 0.095953 0.015418 0.080838 0.086 Uiso 0.586(9) 1 calc R U P A 2
C10' C 0.1373(3) -0.0792(3) 0.16186(18) 0.0916(10) Uani 0.586(9) 1 d D . P A 2
H10C H 0.198488 -0.085985 0.188791 0.110 Uiso 0.586(9) 1 calc R U P A 2
H10D H 0.127655 -0.152141 0.139152 0.110 Uiso 0.586(9) 1 calc R U P A 2
C11' C 0.0467(5) -0.0596(6) 0.2081(3) 0.075(2) Uani 0.586(9) 1 d D . P A 2
H11C H 0.056417 -0.101818 0.249262 0.090 Uiso 0.586(9) 1 calc R U P A 2
H11D H 0.040830 0.021642 0.218730 0.090 Uiso 0.586(9) 1 calc R U P A 2
C12' C -0.0477(5) -0.0998(6) 0.1742(3) 0.087(2) Uani 0.586(9) 1 d D . P A 2
H12C H -0.042793 -0.182020 0.166209 0.104 Uiso 0.586(9) 1 calc R U P A 2
H12D H -0.053745 -0.061704 0.131436 0.104 Uiso 0.586(9) 1 calc R U P A 2
C13' C -0.1416(8) -0.0755(11) 0.2149(6) 0.129(4) Uani 0.586(9) 1 d D . P A 2
H13D H -0.200764 -0.102631 0.191466 0.194 Uiso 0.586(9) 1 calc R U P A 2
H13E H -0.136447 -0.114340 0.256910 0.194 Uiso 0.586(9) 1 calc R U P A 2
H13F H -0.147390 0.005894 0.222160 0.194 Uiso 0.586(9) 1 calc R U P A 2

loop_
_atom_site_aniso_label
_atom_site_aniso_U_11
_atom_site_aniso_U_22
_atom_site_aniso_U_33
_atom_site_aniso_U_23
_atom_site_aniso_U_13
_atom_site_aniso_U_12
Fe1 0.0459(3) 0.0477(3) 0.0459(3) 0.000 0.000 0.0020(2)
N3 0.0644(14) 0.0726(14) 0.0678(13) 0.0168(12) 0.0042(11) 0.0003(12)
N2 0.0610(13) 0.0701(14) 0.0720(13) -0.0159(11) -0.0119(12) 0.0085(11)
C1 0.0617(16) 0.0567(14) 0.0658(15) -0.0197(12) -0.0059(13) 0.0072(13)
N1' 0.067(5) 0.118(13) 0.081(8) -0.048(8) -0.018(5) 0.037(6)
N1 0.068(7) 0.042(5) 0.095(11) -0.017(4) -0.030(7) 0.015(3)
N4 0.0548(13) 0.0653(13) 0.0686(13) -0.0046(10) -0.0027(11) 0.0090(11)
C2 0.0570(15) 0.0596(15) 0.0774(17) -0.0208(14) -0.0064(14) 0.0193(13)
C3 0.0549(13) 0.0574(14) 0.0616(14) 0.0080(12) 0.0004(12) 0.0049(12)
N5 0.067(2) 0.121(3) 0.152(4) 0.088(3) 0.000 0.000
N6 0.071(2) 0.0485(16) 0.0736(19) 0.000 0.000 0.0153(14)
C4 0.128(3) 0.125(3) 0.149(4) 0.057(3) 0.032(3) 0.020(3)
C5 0.116(3) 0.100(3) 0.122(3) 0.018(2) 0.031(3) 0.022(2)
C6 0.094(2) 0.0736(19) 0.089(2) 0.0049(16) 0.0165(19) 0.0151(17)
C7 0.107(3) 0.0702(18) 0.101(2) 0.0131(17) 0.027(2) 0.0240(18)
C8 0.0843(19) 0.0525(14) 0.0794(18) 0.0059(13) 0.0053(16) 0.0182(13)
C9 0.0663(18) 0.0613(16) 0.0866(18) -0.0064(14) 0.0026(15) 0.0123(13)
C10 0.091(2) 0.0717(19) 0.112(2) 0.0054(18) 0.022(2) 0.0045(17)
C11 0.083(7) 0.078(6) 0.086(7) 0.004(6) -0.016(6) 0.013(5)
C12 0.086(6) 0.105(7) 0.110(8) 0.020(6) 0.016(5) 0.010(5)
C13 0.091(7) 0.109(10) 0.150(13) 0.006(8) 0.039(8) 0.017(6)
N6' 0.071(2) 0.0485(16) 0.0736(19) 0.000 0.000 0.0153(14)
C4' 0.128(3) 0.125(3) 0.149(4) 0.057(3) 0.032(3) 0.020(3)
C5' 0.116(3) 0.100(3) 0.122(3) 0.018(2) 0.031(3) 0.022(2)
C6' 0.094(2) 0.0736(19) 0.089(2) 0.0049(16) 0.0165(19) 0.0151(17)
C7' 0.107(3) 0.0702(18) 0.101(2) 0.0131(17) 0.027(2) 0.0240(18)
C8' 0.0843(19) 0.0525(14) 0.0794(18) 0.0059(13) 0.0053(16) 0.0182(13)
C9' 0.0663(18) 0.0613(16) 0.0866(18) -0.0064(14) 0.0026(15) 0.0123(13)
C10' 0.091(2) 0.0717(19) 0.112(2) 0.0054(18) 0.022(2) 0.0045(17)
C11' 0.088(5) 0.078(4) 0.060(4) -0.002(3) -0.004(3) -0.014(3)
C12' 0.082(4) 0.089(4) 0.089(5) -0.023(3) -0.004(4) -0.007(3)
C13' 0.085(5) 0.133(9) 0.170(11) -0.046(7) 0.026(7) -0.023(6)

loop_
_atom_type_symbol
_atom_type_description
_atom_type_scat_dispersion_real
_atom_type_scat_dispersion_imag
_atom_type_scat_source
C C 0.0181 0.0091 'International Tables Vol C Tables 4.2.6.8 and 6.1.1.4'
H H 0.0000 0.0000 'International Tables Vol C Tables 4.2.6.8 and 6.1.1.4'
Co Co -2.3653 3.6143 'International Tables Vol C Tables 4.2.6.8 and 6.1.1.4'
N N 0.0311 0.0180 'International Tables Vol C Tables 4.2.6.8 and 6.1.1.4'

loop_
_geom_angle_atom_site_label_1
_geom_angle_atom_site_label_2
_geom_angle_atom_site_label_3
_geom_angle
_geom_angle_site_symmetry_1
_geom_angle_site_symmetry_3
_geom_angle_publ_flag
N3 Fe1 N3 90.99(13) . 2_565 ?
N3 Fe1 N2 171.51(8) . 2_565 ?
N3 Fe1 N2 89.36(9) 2_565 2_565 ?
N3 Fe1 N2 89.36(9) . . ?
N3 Fe1 N2 171.51(8) 2_565 . ?
N2 Fe1 N2 91.54(13) 2_565 . ?
N3 Fe1 N4 88.04(8) . 6_655 ?
N3 Fe1 N4 94.63(8) 2_565 6_655 ?
N2 Fe1 N4 83.47(8) 2_565 6_655 ?
N2 Fe1 N4 93.86(8) . 6_655 ?
N3 Fe1 N4 94.63(8) . 5_565 ?
N3 Fe1 N4 88.04(8) 2_565 5_565 ?
N2 Fe1 N4 93.86(8) 2_565 5_565 ?
N2 Fe1 N4 83.47(8) . 5_565 ?
N4 Fe1 N4 176.19(11) 6_655 5_565 ?
C3 N3 Fe1 176.2(2) . . ?
C2 N2 Fe1 162.9(2) . . ?
N4 C1 N1' 166.5(16) . . ?
N4 C1 N1 164.7(13) . . ?
N1' C1 N1 26.5(8) . . ?
N1 N1' C1 80(3) . . ?
N1 N1' C2 74(3) . . ?
C1 N1' C2 118.9(9) . . ?
N1' N1 C2 79(3) . . ?
N1' N1 C1 73(3) . . ?
C2 N1 C1 118.3(9) . . ?
C1 N4 Fe1 157.5(2) . 5_565 ?
N2 C2 N1 163.4(13) . . ?
N2 C2 N1' 167.1(14) . . ?
N1 C2 N1' 26.5(8) . . ?
N3 C3 N5 171.9(3) . . ?
C3 N5 C3 125.6(4) 4 . ?
C8 N6 C8 111.7(3) . 2 ?
C8 N6 C9 111.03(16) . 2 ?
C8 N6 C9 106.01(14) 2 2 ?
C8 N6 C9 106.02(14) . . ?
C8 N6 C9 111.03(16) 2 . ?
C9 N6 C9 111.1(3) 2 . ?
C6 C5 C4 112.8(3) . . ?
C5 C6 C7 115.5(3) . . ?
C8 C7 C6 109.4(3) . . ?
C7 C8 N6 116.3(2) . . ?
C10 C9 N6 116.2(2) . . ?
C9 C10 C11 98.8(5) . . ?
C12 C11 C10 108.2(7) . . ?
C11 C12 C13 113.2(9) . . ?
C8' N6' C9' 106.02(14) . . ?
C6' C5' C4' 112.8(3) . . ?
C5' C6' C7' 115.5(3) . . ?
C8' C7' C6' 109.4(3) . . ?
C7' C8' N6' 116.3(2) . . ?
C10' C9' N6' 116.2(2) . . ?
C9' C10' C11' 115.6(4) . . ?
C12' C11' C10' 108.8(5) . . ?
C11' C12' C13' 111.9(6) . . ?

loop_
_geom_bond_atom_site_label_1
_geom_bond_atom_site_label_2
_geom_bond_distance
_geom_bond_site_symmetry_2
_geom_bond_publ_flag
Fe1 N3 2.156(2) . ?
Fe1 N3 2.156(2) 2_565 ?
Fe1 N2 2.160(2) 2_565 ?
Fe1 N2 2.160(2) . ?
Fe1 N4 2.195(2) 6_655 ?
Fe1 N4 2.195(2) 5_565 ?
N3 C3 1.132(3) . ?
N2 C2 1.132(3) . ?
C1 N4 1.136(3) . ?
C1 N1' 1.302(14) . ?
C1 N1 1.341(16) . ?
N1' N1 0.608(19) . ?
N1' C2 1.339(13) . ?
N1 C2 1.309(16) . ?
C3 N5 1.282(3) . ?
N6 C8 1.521(3) . ?
N6 C8 1.521(3) 2 ?
N6 C9 1.522(4) 2 ?
N6 C9 1.522(4) . ?
C4 C5 1.514(5) . ?
C5 C6 1.462(5) . ?
C6 C7 1.527(4) . ?
C7 C8 1.505(4) . ?
C9 C10 1.514(4) . ?
C10 C11 1.601(11) . ?
C11 C12 1.484(15) . ?
C12 C13 1.535(15) . ?
N6' C8' 1.521(3) . ?
N6' C9' 1.522(4) . ?
C4' C5' 1.514(5) . ?
C5' C6' 1.462(5) . ?
C6' C7' 1.527(4) . ?
C7' C8' 1.505(4) . ?
C9' C10' 1.514(4) . ?
C10' C11' 1.525(7) . ?
C11' C12' 1.487(10) . ?
C12' C13' 1.502(11) . ?
